data_7704835
loop_
_publ_author_name
'de Souza, Isabela Cristina Aguiar'
'Santana, Savyo de Souza'
'G\'omez, Javier G'
'Guedes, Guilherme P.'
'Madureira, Jo\~ao'
'Quintal, Susana Maria de Ornelas'
'Lanznaster, Mauricio'

_publ_section_title
;
 Investigation of cobalt(III)-phenylalanine complexes for
 hypoxia-activated drug delivery.
;
_journal_issue 45
_journal_name_full 'Dalton transactions (Cambridge, England : 2003)'
_journal_page_first 16425
_journal_page_last 16439
_journal_paper_doi 10.1039/d0dt01389g
_journal_volume 49
_journal_year 2020
_chemical_absolute_configuration ad
_chemical_formula_moiety 'C27 H28 Co N5 O2, 2(Cl O4)'
_chemical_formula_sum 'C27 H28 Cl2 Co N5 O10'
_chemical_formula_weight 712.37
_space_group_crystal_system orthorhombic
_space_group_IT_number 19
_space_group_name_Hall 'P 2ac 2ab'
_space_group_name_H-M_alt 'P 21 21 21'
_atom_sites_solution_hydrogens geom
_atom_sites_solution_primary iterative
_audit_creation_date 2019-09-11
_audit_creation_method
;
Olex2 1.2
(compiled 2018.05.29 svn.r3508 for OlexSys, GUI svn.r5506)
;
_audit_update_record
;
2020-03-17 deposited with the CCDC.	2020-07-14 downloaded from the CCDC.
;
_cell_angle_alpha 90
_cell_angle_beta 90
_cell_angle_gamma 90
_cell_formula_units_Z 4
_cell_length_a 12.5779(3)
_cell_length_b 15.3268(4)
_cell_length_c 16.0033(5)
_cell_measurement_reflns_used 9758
_cell_measurement_temperature 290(2)
_cell_measurement_theta_max 26.17
_cell_measurement_theta_min 2.45
_cell_volume 3085.10(15)
_computing_cell_refinement 'SAINT v8.37A (Bruker, 2015)'
_computing_data_reduction 'SAINT v8.37A (Bruker, 2015)'
_computing_molecular_graphics 'Olex2 (Dolomanov et al., 2009)'
_computing_publication_material 'Olex2 (Dolomanov et al., 2009)'
_computing_structure_refinement 'ShelXL (Sheldrick, 2015)'
_computing_structure_solution 'olex2.solve (Bourhis et al., 2015)'
_diffrn_ambient_temperature 289.68
_diffrn_measured_fraction_theta_full 0.998
_diffrn_measured_fraction_theta_max 0.996
_diffrn_measurement_device_type 'Bruker APEX-II CCD'
_diffrn_measurement_method '\f and \w scans'
_diffrn_radiation_type MoK\a
_diffrn_radiation_wavelength 0.71073
_diffrn_reflns_av_R_equivalents 0.0700
_diffrn_reflns_av_unetI/netI 0.0476
_diffrn_reflns_Laue_measured_fraction_full 0.998
_diffrn_reflns_Laue_measured_fraction_max 0.996
_diffrn_reflns_limit_h_max 15
_diffrn_reflns_limit_h_min -15
_diffrn_reflns_limit_k_max 19
_diffrn_reflns_limit_k_min -19
_diffrn_reflns_limit_l_max 20
_diffrn_reflns_limit_l_min -20
_diffrn_reflns_number 37755
_diffrn_reflns_point_group_measured_fraction_full 0.999
_diffrn_reflns_point_group_measured_fraction_max 0.997
_diffrn_reflns_theta_full 26.000
_diffrn_reflns_theta_max 26.416
_diffrn_reflns_theta_min 2.451
_diffrn_standards_number 0
_exptl_absorpt_coefficient_mu 0.793
_exptl_absorpt_correction_T_max 0.7454
_exptl_absorpt_correction_T_min 0.5944
_exptl_absorpt_correction_type multi-scan
_exptl_absorpt_process_details
'SADABS-2014/5 (Bruker,2014/5) was used for absorption correction. wR2(int) was 0.1006 before and 0.0676 after correction. The Ratio of minimum to maximum transmission is 0.7974. The \l/2 correction factor is 0.00150.'
_exptl_crystal_colour 'clear orange'
_exptl_crystal_colour_lustre clear
_exptl_crystal_colour_primary orange
_exptl_crystal_density_diffrn 1.534
_exptl_crystal_description Prism
_exptl_crystal_F_000 1464
_exptl_crystal_recrystallization_method 'Re-crystallisation from solvent'
_exptl_crystal_size_max 0.401
_exptl_crystal_size_mid 0.294
_exptl_crystal_size_min 0.128
_refine_diff_density_max 1.283
_refine_diff_density_min -0.353
_refine_diff_density_rms 0.093
_refine_ls_abs_structure_details
;
 Flack x determined using 1992 quotients [(I+)-(I-)]/[(I+)+(I-)]
 (Parsons, Flack and Wagner, Acta Cryst. B69 (2013) 249-259).
;
_refine_ls_abs_structure_Flack -0.003(8)
_refine_ls_extinction_method none
_refine_ls_goodness_of_fit_ref 1.071
_refine_ls_hydrogen_treatment constr
_refine_ls_matrix_type full
_refine_ls_number_parameters 406
_refine_ls_number_reflns 6303
_refine_ls_number_restraints 0
_refine_ls_restrained_S_all 1.071
_refine_ls_R_factor_all 0.0719
_refine_ls_R_factor_gt 0.0565
_refine_ls_shift/su_max 0.000
_refine_ls_shift/su_mean 0.000
_refine_ls_structure_factor_coef Fsqd
_refine_ls_weighting_details 'w=1/[\s^2^(Fo^2^)+(0.1052P)^2^+1.0956P] where P=(Fo^2^+2Fc^2^)/3'
_refine_ls_weighting_scheme calc
_refine_ls_wR_factor_gt 0.1539
_refine_ls_wR_factor_ref 0.1641
_reflns_Friedel_coverage 0.787
_reflns_Friedel_fraction_full 1.000
_reflns_Friedel_fraction_max 0.997
_reflns_number_gt 5292
_reflns_number_total 6303
_reflns_threshold_expression 'I > 2\s(I)'
_cod_data_source_file d0dt01389g2.cif
_cod_data_source_block mo_45_0m_a
_cod_depositor_comments 'Adding full bibliography for 7704835--7704838.cif.'
_cod_database_code 7704835
_shelx_shelxl_version_number 2014/7
_shelx_space_group_comment
;
The symmetry employed for this shelxl refinement is uniquely defined
by the following loop, which should always be used as a source of
symmetry information in preference to the above space-group names.
They are only intended as comments.
;
_shelx_estimated_absorpt_t_max 0.905
_shelx_estimated_absorpt_t_min 0.742
_olex2_refinement_description
;
1. Fixed Uiso
 At 1.2 times of:
  All C(H) groups, All C(H,H) groups, All N(H,H) groups
2.a Ternary CH refined with riding coordinates:
 C20(H20)
2.b Secondary CH2 refined with riding coordinates:
 N5(H5A,H5B), C6(H6A,H6B), C7(H7A,H7B), C21(H21A,H21B), C13(H13A,H13B)
2.c Aromatic/amide H refined with riding coordinates:
 C18(H18), C12(H12), C17(H17), C15(H15), C9(H9), C16(H16), C10(H10), C1(H1),
 C11(H11), C27(H27), C25(H25), C24(H24), C4(H4), C23(H23), C26(H26), C3(H3),
 C2(H2)
;
_olex2_submission_special_instructions 'No special instructions were received'

loop_
_space_group_symop_operation_xyz
'x, y, z'
'-x+1/2, -y, z+1/2'
'-x, y+1/2, -z+1/2'
'x+1/2, -y+1/2, -z'

loop_
_atom_site_label
_atom_site_type_symbol
_atom_site_fract_x
_atom_site_fract_y
_atom_site_fract_z
_atom_site_U_iso_or_equiv
_atom_site_adp_type
_atom_site_occupancy
_atom_site_site_symmetry_order
_atom_site_calc_flag
_atom_site_refinement_flags_posn
_atom_site_refinement_flags_adp
_atom_site_refinement_flags_occupancy
_atom_site_disorder_assembly
_atom_site_disorder_group
Co1 Co 0.66903(6) 0.76968(5) 0.65115(5) 0.0264(2) Uani 1 1 d . . . . .
Cl2 Cl 0.42363(15) 0.21101(14) 0.36865(12) 0.0515(5) Uani 1 1 d . . . . .
Cl1 Cl 0.81443(19) 0.95933(16) 0.39000(18) 0.0734(7) Uani 1 1 d . . . . .
O1 O 0.5440(3) 0.7608(3) 0.5878(3) 0.0330(10) Uani 1 1 d . . . . .
O2 O 0.4765(4) 0.7485(3) 0.4609(3) 0.0451(12) Uani 1 1 d . . . . .
N4 N 0.5874(4) 0.7774(4) 0.7518(3) 0.0332(11) Uani 1 1 d . . . . .
N3 N 0.6828(4) 0.6465(3) 0.6721(3) 0.0326(11) Uani 1 1 d . . . . .
N1 N 0.6810(4) 0.8946(3) 0.6409(3) 0.0364(12) Uani 1 1 d . . . . .
N5 N 0.7428(4) 0.7550(4) 0.5433(3) 0.0341(12) Uani 1 1 d . . . . .
H5A H 0.7936 0.7951 0.5383 0.041 Uiso 1 1 calc R . . . .
H5B H 0.7730 0.7026 0.5411 0.041 Uiso 1 1 calc R . . . .
N2 N 0.7944(4) 0.7802(4) 0.7220(3) 0.0329(12) Uani 1 1 d . . . . .
C19 C 0.5531(5) 0.7549(4) 0.5076(4) 0.0298(13) Uani 1 1 d . . . . .
C8 C 0.7760(5) 0.6236(5) 0.7064(4) 0.0369(15) Uani 1 1 d . . . . .
O8 O 0.3223(5) 0.2175(5) 0.4069(4) 0.0745(19) Uani 1 1 d . . . . .
C22 C 0.6963(6) 0.6089(5) 0.4246(4) 0.0389(16) Uani 1 1 d . . . . .
C20 C 0.6651(5) 0.7644(4) 0.4738(4) 0.0308(12) Uani 1 1 d . . . . .
H20 H 0.6717 0.8242 0.4528 0.037 Uiso 1 1 calc R . . . .
C6 C 0.8551(5) 0.8564(5) 0.6914(5) 0.0415(17) Uani 1 1 d . . . . .
H6A H 0.9004 0.8392 0.6453 0.050 Uiso 1 1 calc R . . . .
H6B H 0.8998 0.8792 0.7358 0.050 Uiso 1 1 calc R . . . .
C5 C 0.7782(5) 0.9255(5) 0.6631(5) 0.0414(16) Uani 1 1 d . . . . .
C7 C 0.8538(5) 0.6968(5) 0.7140(4) 0.0382(15) Uani 1 1 d . . . . .
H7A H 0.8984 0.6880 0.7628 0.046 Uiso 1 1 calc R . . . .
H7B H 0.8991 0.6986 0.6650 0.046 Uiso 1 1 calc R . . . .
C18 C 0.4811(5) 0.7695(5) 0.7564(5) 0.0408(15) Uani 1 1 d . . . . .
H18 H 0.4421 0.7656 0.7071 0.049 Uiso 1 1 calc R . . . .
C14 C 0.6438(6) 0.7818(4) 0.8221(4) 0.0382(16) Uani 1 1 d . . . . .
C21 C 0.6901(6) 0.7036(5) 0.4009(4) 0.0418(16) Uani 1 1 d . . . . .
H21A H 0.6356 0.7106 0.3585 0.050 Uiso 1 1 calc R . . . .
H21B H 0.7574 0.7209 0.3764 0.050 Uiso 1 1 calc R . . . .
C12 C 0.6060(6) 0.5855(5) 0.6605(5) 0.0432(17) Uani 1 1 d . . . . .
H12 H 0.5408 0.6021 0.6382 0.052 Uiso 1 1 calc R . . . .
C17 C 0.4283(6) 0.7672(5) 0.8315(5) 0.056(2) Uani 1 1 d . . . . .
H17 H 0.3547 0.7621 0.8334 0.067 Uiso 1 1 calc R . . . .
C13 C 0.7614(6) 0.7955(6) 0.8114(4) 0.0482(19) Uani 1 1 d . . . . .
H13A H 0.7998 0.7557 0.8476 0.058 Uiso 1 1 calc R . . . .
H13B H 0.7797 0.8546 0.8275 0.058 Uiso 1 1 calc R . . . .
C15 C 0.5952(7) 0.7781(5) 0.8988(5) 0.0503(19) Uani 1 1 d . . . . .
H15 H 0.6355 0.7794 0.9475 0.060 Uiso 1 1 calc R . . . .
C9 C 0.7952(7) 0.5382(5) 0.7294(5) 0.052(2) Uani 1 1 d . . . . .
H9 H 0.8598 0.5226 0.7532 0.063 Uiso 1 1 calc R . . . .
C16 C 0.4863(8) 0.7725(6) 0.9029(5) 0.058(2) Uani 1 1 d . . . . .
H16 H 0.4523 0.7723 0.9545 0.069 Uiso 1 1 calc R . . . .
C10 C 0.7180(7) 0.4771(5) 0.7167(6) 0.058(2) Uani 1 1 d . . . . .
H10 H 0.7299 0.4195 0.7323 0.070 Uiso 1 1 calc R . . . .
C1 C 0.6083(7) 0.9496(5) 0.6122(5) 0.0492(18) Uani 1 1 d . . . . .
H1 H 0.5420 0.9282 0.5969 0.059 Uiso 1 1 calc R . . . .
O10 O 0.4250(8) 0.1798(8) 0.2881(5) 0.130(4) Uani 1 1 d . . . . .
C11 C 0.6229(7) 0.5003(5) 0.6810(6) 0.054(2) Uani 1 1 d . . . . .
H11 H 0.5708 0.4586 0.6710 0.065 Uiso 1 1 calc R . . . .
O9 O 0.4836(8) 0.1488(6) 0.4187(7) 0.127(4) Uani 1 1 d . . . . .
C27 C 0.6062(7) 0.5584(5) 0.4299(5) 0.0519(19) Uani 1 1 d . . . . .
H27 H 0.5409 0.5840 0.4182 0.062 Uiso 1 1 calc R . . . .
C25 C 0.7085(9) 0.4346(7) 0.4692(7) 0.073(3) Uani 1 1 d . . . . .
H25 H 0.7135 0.3759 0.4835 0.088 Uiso 1 1 calc R . . . .
C24 C 0.7974(9) 0.4831(7) 0.4655(7) 0.080(3) Uani 1 1 d . . . . .
H24 H 0.8630 0.4579 0.4770 0.096 Uiso 1 1 calc R . . . .
O7 O 0.4802(8) 0.2901(7) 0.3825(6) 0.128(4) Uani 1 1 d . . . . .
C4 C 0.8011(7) 1.0123(5) 0.6570(6) 0.057(2) Uani 1 1 d . . . . .
H4 H 0.8676 1.0333 0.6724 0.068 Uiso 1 1 calc R . . . .
C23 C 0.7912(7) 0.5709(7) 0.4443(6) 0.064(2) Uani 1 1 d . . . . .
H23 H 0.8528 0.6044 0.4436 0.077 Uiso 1 1 calc R . . . .
C26 C 0.6088(9) 0.4704(6) 0.4522(6) 0.065(2) Uani 1 1 d . . . . .
H26 H 0.5471 0.4372 0.4555 0.079 Uiso 1 1 calc R . . . .
O4 O 0.8803(8) 1.0173(6) 0.3491(9) 0.161(6) Uani 1 1 d . . . . .
C3 C 0.7239(8) 1.0685(5) 0.6277(7) 0.069(3) Uani 1 1 d . . . . .
H3 H 0.7378 1.1279 0.6238 0.082 Uiso 1 1 calc R . . . .
C2 C 0.6282(8) 1.0367(6) 0.6047(7) 0.072(3) Uani 1 1 d . . . . .
H2 H 0.5762 1.0739 0.5838 0.086 Uiso 1 1 calc R . . . .
O3 O 0.8506(8) 0.9219(7) 0.4628(7) 0.135(4) Uani 1 1 d . . . . .
O6 O 0.8174(15) 0.8839(8) 0.3338(8) 0.192(7) Uani 1 1 d . . . . .
O5 O 0.7162(8) 0.9915(9) 0.4010(9) 0.163(6) Uani 1 1 d . . . . .

loop_
_atom_site_aniso_label
_atom_site_aniso_U_11
_atom_site_aniso_U_22
_atom_site_aniso_U_33
_atom_site_aniso_U_23
_atom_site_aniso_U_13
_atom_site_aniso_U_12
Co1 0.0214(4) 0.0318(4) 0.0260(4) -0.0029(3) 0.0004(3) -0.0019(3)
Cl2 0.0403(9) 0.0620(12) 0.0521(11) -0.0098(8) 0.0105(8) -0.0094(8)
Cl1 0.0523(13) 0.0624(13) 0.1055(19) 0.0341(13) 0.0135(13) 0.0023(11)
O1 0.025(2) 0.042(3) 0.032(2) 0.0020(19) -0.0005(17) -0.0059(19)
O2 0.033(2) 0.061(3) 0.041(2) 0.002(2) -0.014(2) -0.004(2)
N4 0.033(3) 0.029(3) 0.037(3) 0.000(2) 0.005(2) 0.003(2)
N3 0.034(3) 0.034(3) 0.030(3) -0.001(2) -0.002(2) -0.002(2)
N1 0.033(3) 0.038(3) 0.038(3) -0.003(2) 0.003(3) -0.004(2)
N5 0.024(2) 0.047(3) 0.032(3) -0.003(2) 0.000(2) -0.004(2)
N2 0.027(2) 0.044(3) 0.028(3) -0.006(2) -0.002(2) 0.001(2)
C19 0.027(3) 0.027(3) 0.035(3) 0.003(2) -0.006(3) -0.003(2)
C8 0.036(4) 0.047(4) 0.028(3) -0.002(3) 0.002(3) 0.007(3)
O8 0.046(3) 0.096(5) 0.082(4) 0.007(4) 0.018(3) -0.007(4)
C22 0.041(4) 0.047(4) 0.029(3) -0.007(3) -0.002(3) 0.006(3)
C20 0.027(3) 0.036(3) 0.029(3) 0.003(2) -0.001(3) -0.006(3)
C6 0.031(4) 0.051(4) 0.043(4) -0.013(3) 0.000(3) -0.015(3)
C5 0.034(3) 0.046(4) 0.043(4) -0.014(3) 0.002(3) -0.008(3)
C7 0.027(3) 0.052(4) 0.035(3) -0.003(3) -0.006(3) 0.003(3)
C18 0.031(3) 0.040(3) 0.052(4) -0.003(3) 0.009(3) 0.001(3)
C14 0.049(4) 0.036(4) 0.030(3) -0.006(3) 0.002(3) 0.006(3)
C21 0.046(4) 0.050(4) 0.030(3) -0.003(3) -0.001(3) -0.004(3)
C12 0.035(4) 0.046(4) 0.049(4) -0.002(3) -0.004(3) -0.010(3)
C17 0.048(4) 0.047(4) 0.073(6) 0.023(4) 0.033(4) 0.013(4)
C13 0.044(4) 0.068(5) 0.032(4) -0.015(3) 0.000(3) -0.001(4)
C15 0.066(5) 0.047(4) 0.038(4) 0.003(3) 0.013(4) 0.007(4)
C9 0.051(5) 0.051(5) 0.055(5) 0.007(4) -0.008(4) 0.015(4)
C16 0.078(6) 0.052(4) 0.042(4) 0.008(4) 0.029(4) 0.006(5)
C10 0.066(6) 0.038(4) 0.071(6) 0.006(4) -0.006(5) 0.010(4)
C1 0.039(4) 0.044(4) 0.064(5) 0.001(4) -0.006(4) 0.002(3)
O10 0.125(8) 0.199(11) 0.066(5) -0.060(6) 0.016(5) -0.023(7)
C11 0.055(5) 0.040(4) 0.068(5) 0.000(4) -0.007(4) -0.006(4)
O9 0.117(7) 0.108(7) 0.155(9) 0.020(6) -0.036(7) 0.033(6)
C27 0.054(5) 0.042(4) 0.060(5) -0.002(4) -0.014(4) 0.003(4)
C25 0.087(7) 0.054(5) 0.078(6) 0.012(5) -0.004(6) 0.023(5)
C24 0.065(7) 0.081(7) 0.093(7) 0.003(6) -0.012(6) 0.037(6)
O7 0.129(8) 0.132(8) 0.123(7) -0.039(6) 0.050(6) -0.085(7)
C4 0.048(4) 0.049(4) 0.073(5) -0.010(4) 0.008(4) -0.022(4)
C23 0.046(5) 0.078(6) 0.068(6) -0.006(5) 0.005(4) 0.015(4)
C26 0.075(6) 0.054(5) 0.068(6) 0.004(5) -0.005(5) -0.002(5)
O4 0.107(7) 0.089(6) 0.286(16) 0.091(9) 0.065(9) 0.003(5)
C3 0.076(6) 0.032(4) 0.098(8) 0.001(4) -0.001(6) -0.005(4)
C2 0.070(6) 0.042(4) 0.104(8) 0.004(5) -0.017(6) 0.011(5)
O3 0.116(8) 0.142(8) 0.145(9) 0.063(7) -0.049(7) -0.020(7)
O6 0.33(2) 0.121(9) 0.128(9) 0.005(7) 0.028(13) -0.087(11)
O5 0.077(6) 0.175(11) 0.238(14) 0.086(10) 0.041(8) 0.054(7)

loop_
_atom_type_symbol
_atom_type_description
_atom_type_scat_dispersion_real
_atom_type_scat_dispersion_imag
_atom_type_scat_source
C C 0.0033 0.0016 'International Tables Vol C Tables 4.2.6.8 and 6.1.1.4'
H H 0.0000 0.0000 'International Tables Vol C Tables 4.2.6.8 and 6.1.1.4'
Cl Cl 0.1484 0.1585 'International Tables Vol C Tables 4.2.6.8 and 6.1.1.4'
Co Co 0.3494 0.9721 'International Tables Vol C Tables 4.2.6.8 and 6.1.1.4'
N N 0.0061 0.0033 'International Tables Vol C Tables 4.2.6.8 and 6.1.1.4'
O O 0.0106 0.0060 'International Tables Vol C Tables 4.2.6.8 and 6.1.1.4'

loop_
_geom_angle_atom_site_label_1
_geom_angle_atom_site_label_2
_geom_angle_atom_site_label_3
_geom_angle
_geom_angle_site_symmetry_1
_geom_angle_site_symmetry_3
_geom_angle_publ_flag
O1 Co1 N4 90.5(2) . . ?
O1 Co1 N3 95.6(2) . . ?
O1 Co1 N1 95.3(2) . . ?
O1 Co1 N5 85.0(2) . . ?
O1 Co1 N2 177.0(2) . . ?
N4 Co1 N3 87.8(2) . . ?
N4 Co1 N1 93.0(2) . . ?
N4 Co1 N5 174.8(2) . . ?
N4 Co1 N2 86.5(2) . . ?
N3 Co1 N1 169.0(2) . . ?
N3 Co1 N5 89.9(2) . . ?
N3 Co1 N2 84.7(2) . . ?
N1 Co1 N5 90.1(2) . . ?
N1 Co1 N2 84.5(2) . . ?
N2 Co1 N5 98.0(2) . . ?
O8 Cl2 O9 105.9(6) . . ?
O8 Cl2 O7 108.8(5) . . ?
O10 Cl2 O8 116.2(6) . . ?
O10 Cl2 O9 106.3(7) . . ?
O10 Cl2 O7 115.9(6) . . ?
O7 Cl2 O9 102.3(7) . . ?
O4 Cl1 O6 101.7(8) . . ?
O3 Cl1 O4 118.1(8) . . ?
O3 Cl1 O6 100.5(8) . . ?
O5 Cl1 O4 112.2(7) . . ?
O5 Cl1 O3 110.2(8) . . ?
O5 Cl1 O6 113.2(11) . . ?
C19 O1 Co1 117.8(4) . . ?
C18 N4 Co1 125.0(5) . . ?
C14 N4 Co1 115.3(4) . . ?
C14 N4 C18 119.3(6) . . ?
C8 N3 Co1 114.0(5) . . ?
C8 N3 C12 119.9(6) . . ?
C12 N3 Co1 126.0(5) . . ?
C5 N1 Co1 113.2(5) . . ?
C1 N1 Co1 127.4(5) . . ?
C1 N1 C5 119.3(6) . . ?
Co1 N5 H5A 109.8 . . ?
Co1 N5 H5B 109.8 . . ?
H5A N5 H5B 108.2 . . ?
C20 N5 Co1 109.6(4) . . ?
C20 N5 H5A 109.8 . . ?
C20 N5 H5B 109.8 . . ?
C6 N2 Co1 106.9(4) . . ?
C6 N2 C7 113.0(5) . . ?
C6 N2 C13 109.5(6) . . ?
C7 N2 Co1 106.6(4) . . ?
C7 N2 C13 110.7(5) . . ?
C13 N2 Co1 110.0(4) . . ?
O1 C19 C20 115.5(5) . . ?
O2 C19 O1 122.8(6) . . ?
O2 C19 C20 121.5(6) . . ?
N3 C8 C7 114.2(6) . . ?
N3 C8 C9 120.6(7) . . ?
C9 C8 C7 125.2(7) . . ?
C27 C22 C21 121.1(6) . . ?
C23 C22 C21 121.0(7) . . ?
C23 C22 C27 117.8(8) . . ?
N5 C20 C19 109.6(5) . . ?
N5 C20 H20 106.9 . . ?
N5 C20 C21 112.2(5) . . ?
C19 C20 H20 106.9 . . ?
C19 C20 C21 113.9(5) . . ?
C21 C20 H20 106.9 . . ?
N2 C6 H6A 109.9 . . ?
N2 C6 H6B 109.9 . . ?
N2 C6 C5 108.9(5) . . ?
H6A C6 H6B 108.3 . . ?
C5 C6 H6A 109.9 . . ?
C5 C6 H6B 109.9 . . ?
N1 C5 C6 114.3(6) . . ?
N1 C5 C4 120.7(7) . . ?
C4 C5 C6 124.9(7) . . ?
N2 C7 C8 108.9(5) . . ?
N2 C7 H7A 109.9 . . ?
N2 C7 H7B 109.9 . . ?
C8 C7 H7A 109.9 . . ?
C8 C7 H7B 109.9 . . ?
H7A C7 H7B 108.3 . . ?
N4 C18 H18 119.0 . . ?
N4 C18 C17 122.0(7) . . ?
C17 C18 H18 119.0 . . ?
N4 C14 C13 115.8(6) . . ?
N4 C14 C15 121.0(7) . . ?
C15 C14 C13 123.2(7) . . ?
C22 C21 C20 114.0(5) . . ?
C22 C21 H21A 108.8 . . ?
C22 C21 H21B 108.8 . . ?
C20 C21 H21A 108.8 . . ?
C20 C21 H21B 108.8 . . ?
H21A C21 H21B 107.7 . . ?
N3 C12 H12 119.5 . . ?
N3 C12 C11 121.0(7) . . ?
C11 C12 H12 119.5 . . ?
C18 C17 H17 120.8 . . ?
C16 C17 C18 118.4(7) . . ?
C16 C17 H17 120.8 . . ?
N2 C13 H13A 109.4 . . ?
N2 C13 H13B 109.4 . . ?
C14 C13 N2 110.9(6) . . ?
C14 C13 H13A 109.4 . . ?
C14 C13 H13B 109.4 . . ?
H13A C13 H13B 108.0 . . ?
C14 C15 H15 120.3 . . ?
C14 C15 C16 119.3(8) . . ?
C16 C15 H15 120.3 . . ?
C8 C9 H9 120.4 . . ?
C10 C9 C8 119.1(7) . . ?
C10 C9 H9 120.4 . . ?
C17 C16 C15 119.9(7) . . ?
C17 C16 H16 120.0 . . ?
C15 C16 H16 120.0 . . ?
C9 C10 H10 119.9 . . ?
C9 C10 C11 120.3(7) . . ?
C11 C10 H10 119.9 . . ?
N1 C1 H1 119.1 . . ?
N1 C1 C2 121.8(8) . . ?
C2 C1 H1 119.1 . . ?
C12 C11 C10 119.0(8) . . ?
C12 C11 H11 120.5 . . ?
C10 C11 H11 120.5 . . ?
C22 C27 H27 118.6 . . ?
C22 C27 C26 122.8(8) . . ?
C26 C27 H27 118.6 . . ?
C24 C25 H25 119.3 . . ?
C24 C25 C26 121.4(9) . . ?
C26 C25 H25 119.3 . . ?
C25 C24 H24 120.0 . . ?
C25 C24 C23 120.0(9) . . ?
C23 C24 H24 120.0 . . ?
C5 C4 H4 120.5 . . ?
C5 C4 C3 119.0(8) . . ?
C3 C4 H4 120.5 . . ?
C22 C23 C24 121.2(10) . . ?
C22 C23 H23 119.4 . . ?
C24 C23 H23 119.4 . . ?
C27 C26 H26 121.6 . . ?
C25 C26 C27 116.8(9) . . ?
C25 C26 H26 121.6 . . ?
C4 C3 H3 120.2 . . ?
C2 C3 C4 119.7(8) . . ?
C2 C3 H3 120.2 . . ?
C1 C2 H2 120.3 . . ?
C3 C2 C1 119.5(9) . . ?
C3 C2 H2 120.3 . . ?

loop_
_geom_bond_atom_site_label_1
_geom_bond_atom_site_label_2
_geom_bond_distance
_geom_bond_site_symmetry_2
_geom_bond_publ_flag
Co1 O1 1.876(4) . ?
Co1 N4 1.914(5) . ?
Co1 N3 1.926(5) . ?
Co1 N1 1.928(5) . ?
Co1 N5 1.973(5) . ?
Co1 N2 1.949(5) . ?
Cl2 O8 1.417(6) . ?
Cl2 O10 1.375(8) . ?
Cl2 O9 1.456(9) . ?
Cl2 O7 1.423(8) . ?
Cl1 O4 1.379(9) . ?
Cl1 O3 1.376(9) . ?
Cl1 O6 1.465(13) . ?
Cl1 O5 1.342(9) . ?
O1 C19 1.293(8) . ?
O2 C19 1.223(8) . ?
N4 C18 1.344(8) . ?
N4 C14 1.332(9) . ?
N3 C8 1.340(9) . ?
N3 C12 1.358(8) . ?
N1 C5 1.358(9) . ?
N1 C1 1.325(9) . ?
N5 H5A 0.8900 . ?
N5 H5B 0.8900 . ?
N5 C20 1.486(8) . ?
N2 C6 1.479(9) . ?
N2 C7 1.486(9) . ?
N2 C13 1.507(8) . ?
C19 C20 1.516(8) . ?
C8 C7 1.494(10) . ?
C8 C9 1.380(11) . ?
C22 C21 1.502(10) . ?
C22 C27 1.374(11) . ?
C22 C23 1.365(11) . ?
C20 H20 0.9800 . ?
C20 C21 1.526(9) . ?
C6 H6A 0.9700 . ?
C6 H6B 0.9700 . ?
C6 C5 1.504(10) . ?
C5 C4 1.365(11) . ?
C7 H7A 0.9700 . ?
C7 H7B 0.9700 . ?
C18 H18 0.9300 . ?
C18 C17 1.374(10) . ?
C14 C13 1.504(10) . ?
C14 C15 1.373(10) . ?
C21 H21A 0.9700 . ?
C21 H21B 0.9700 . ?
C12 H12 0.9300 . ?
C12 C11 1.362(10) . ?
C17 H17 0.9300 . ?
C17 C16 1.358(13) . ?
C13 H13A 0.9700 . ?
C13 H13B 0.9700 . ?
C15 H15 0.9300 . ?
C15 C16 1.374(12) . ?
C9 H9 0.9300 . ?
C9 C10 1.364(12) . ?
C16 H16 0.9300 . ?
C10 H10 0.9300 . ?
C10 C11 1.372(13) . ?
C1 H1 0.9300 . ?
C1 C2 1.363(12) . ?
C11 H11 0.9300 . ?
C27 H27 0.9300 . ?
C27 C26 1.396(12) . ?
C25 H25 0.9300 . ?
C25 C24 1.344(16) . ?
C25 C26 1.395(14) . ?
C24 H24 0.9300 . ?
C24 C23 1.391(14) . ?
C4 H4 0.9300 . ?
C4 C3 1.379(13) . ?
C23 H23 0.9300 . ?
C26 H26 0.9300 . ?
C3 H3 0.9300 . ?
C3 C2 1.350(14) . ?
C2 H2 0.9300 . ?

loop_
_geom_torsion_atom_site_label_1
_geom_torsion_atom_site_label_2
_geom_torsion_atom_site_label_3
_geom_torsion_atom_site_label_4
_geom_torsion
_geom_torsion_site_symmetry_1
_geom_torsion_site_symmetry_2
_geom_torsion_site_symmetry_3
_geom_torsion_site_symmetry_4
_geom_torsion_publ_flag
Co1 O1 C19 O2 179.7(5) . . . . ?
Co1 O1 C19 C20 -5.4(7) . . . . ?
Co1 N4 C18 C17 173.5(6) . . . . ?
Co1 N4 C14 C13 10.0(8) . . . . ?
Co1 N4 C14 C15 -173.0(6) . . . . ?
Co1 N3 C8 C7 -5.3(7) . . . . ?
Co1 N3 C8 C9 176.3(6) . . . . ?
Co1 N3 C12 C11 -177.0(6) . . . . ?
Co1 N1 C5 C6 -0.4(7) . . . . ?
Co1 N1 C5 C4 177.9(6) . . . . ?
Co1 N1 C1 C2 -177.1(8) . . . . ?
Co1 N5 C20 C19 -16.8(6) . . . . ?
Co1 N5 C20 C21 -144.4(4) . . . . ?
Co1 N2 C6 C5 36.1(6) . . . . ?
Co1 N2 C7 C8 -36.2(6) . . . . ?
Co1 N2 C13 C14 10.4(8) . . . . ?
O1 C19 C20 N5 15.0(7) . . . . ?
O1 C19 C20 C21 141.6(6) . . . . ?
O2 C19 C20 N5 -170.1(6) . . . . ?
O2 C19 C20 C21 -43.5(8) . . . . ?
N4 Co1 O1 C19 178.8(5) . . . . ?
N4 C18 C17 C16 -0.4(12) . . . . ?
N4 C14 C13 N2 -13.4(9) . . . . ?
N4 C14 C15 C16 -2.0(12) . . . . ?
N3 Co1 O1 C19 -93.3(5) . . . . ?
N3 C8 C7 N2 28.0(8) . . . . ?
N3 C8 C9 C10 0.1(12) . . . . ?
N3 C12 C11 C10 2.3(13) . . . . ?
N1 Co1 O1 C19 85.8(5) . . . . ?
N1 C5 C4 C3 -0.1(13) . . . . ?
N1 C1 C2 C3 -0.7(16) . . . . ?
N5 Co1 O1 C19 -3.9(5) . . . . ?
N5 C20 C21 C22 56.2(8) . . . . ?
N2 C6 C5 N1 -24.1(8) . . . . ?
N2 C6 C5 C4 157.6(7) . . . . ?
C19 C20 C21 C22 -69.0(7) . . . . ?
C8 N3 C12 C11 -1.8(11) . . . . ?
C8 C9 C10 C11 0.4(14) . . . . ?
C22 C27 C26 C25 0.0(14) . . . . ?
C6 N2 C7 C8 -153.3(6) . . . . ?
C6 N2 C13 C14 127.5(7) . . . . ?
C6 C5 C4 C3 178.1(8) . . . . ?
C5 N1 C1 C2 -0.3(13) . . . . ?
C5 C4 C3 C2 -0.8(15) . . . . ?
C7 N2 C6 C5 153.1(5) . . . . ?
C7 N2 C13 C14 -107.2(7) . . . . ?
C7 C8 C9 C10 -178.0(8) . . . . ?
C18 N4 C14 C13 -176.8(7) . . . . ?
C18 N4 C14 C15 0.3(10) . . . . ?
C18 C17 C16 C15 -1.4(13) . . . . ?
C14 N4 C18 C17 1.0(11) . . . . ?
C14 C15 C16 C17 2.6(13) . . . . ?
C21 C22 C27 C26 -179.7(8) . . . . ?
C21 C22 C23 C24 -179.3(8) . . . . ?
C12 N3 C8 C7 178.9(6) . . . . ?
C12 N3 C8 C9 0.6(10) . . . . ?
C13 N2 C6 C5 -83.0(7) . . . . ?
C13 N2 C7 C8 83.5(6) . . . . ?
C13 C14 C15 C16 174.8(8) . . . . ?
C15 C14 C13 N2 169.6(7) . . . . ?
C9 C8 C7 N2 -153.7(7) . . . . ?
C9 C10 C11 C12 -1.6(14) . . . . ?
C1 N1 C5 C6 -177.7(7) . . . . ?
C1 N1 C5 C4 0.7(11) . . . . ?
C27 C22 C21 C20 83.9(8) . . . . ?
C27 C22 C23 C24 2.8(13) . . . . ?
C25 C24 C23 C22 -2.0(17) . . . . ?
C24 C25 C26 C27 0.9(16) . . . . ?
C4 C3 C2 C1 1.3(17) . . . . ?
C23 C22 C21 C20 -93.9(9) . . . . ?
C23 C22 C27 C26 -1.8(12) . . . . ?
C26 C25 C24 C23 0.1(18) . . . . ?
